data_7012771
loop_
_publ_author_name
'Bezombes, Jean-Philippe'
'Gehrhus, Barbara'
'Hitchcock, Peter B.'
'Lappert, Michael F.'
'Merle, Philippe G.'

_publ_section_title
;
 A comparative study of the behaviour of N-trimethylsilyl and
 N-neopentyl-anilines and 1,2-diaminobenzenes towards trimethylalane;
 X-ray structures of nine Al--N compounds
;
_journal_issue 9
_journal_name_full 'Dalton Transactions'
_journal_page_first 1821
_journal_paper_doi 10.1039/b300957m
_journal_year 2003
_chemical_compound_source 'synthesis as described'
_chemical_formula_moiety 'C32 H52 Al2 Cl2 N4'
_chemical_formula_structural 'C32 H52 Al2 Cl2 N4'
_chemical_formula_sum 'C32 H52 Al2 Cl2 N4'
_chemical_formula_weight 617.64
_chemical_name_common '[{(C6H4(NCH2tBu)2)AlCl}2]''
_space_group_IT_number 14
_symmetry_cell_setting monoclinic
_symmetry_Int_Tables_number 14
_symmetry_space_group_name_Hall '-P 2yn'
_symmetry_space_group_name_H-M 'P 1 21/n 1'
_atom_sites_solution_hydrogens geom
_atom_sites_solution_primary direct
_atom_sites_solution_secondary difmap
_audit_conform_dict_location ftp://ftp.iucr.org/cifdics/cif_core_2.1beta5.dic
_audit_conform_dict_name cif_core.dic
_audit_conform_dict_version 2.1beta5
_audit_creation_date 2000-03-22T16:07:16-00:00
_audit_creation_method 'WinGX routine CIF_UPDATE'
_cell_angle_alpha 90
_cell_angle_beta 106.504(3)
_cell_angle_gamma 90
_cell_formula_units_Z 4
_cell_length_a 12.0101(7)
_cell_length_b 14.8750(9)
_cell_length_c 20.3163(10)
_cell_measurement_reflns_used 22330
_cell_measurement_temperature 173(2)
_cell_measurement_theta_max 22.986
_cell_measurement_theta_min 4.529
_cell_measurement_wavelength 0.71073
_cell_volume 3480.0(3)
_computing_cell_refinement 'HKL Scalepack (Otwinowski & Minor 1997)'
_computing_data_reduction 'HKL Denzo and Scalepack (Otwinowski & Minor 1997)'
_computing_molecular_graphics 'Ortep-3 for Windows (Farrugia, 1997)'
_computing_publication_material 'WinGX publication routines (Farrugia, 1999)'
_computing_structure_refinement 'SHELXL-97 (Sheldrick, 1997)'
_computing_structure_solution 'SHELXS-97 (Sheldrick, 1997)'
_diffrn_ambient_temperature 173(2)
_diffrn_measured_fraction_theta_full 0.945
_diffrn_measured_fraction_theta_max 0.945
_diffrn_measurement_device KappaCCD
_diffrn_measurement_method CCD
_diffrn_radiation_monochromator graphite
_diffrn_radiation_probe x-ray
_diffrn_radiation_type MoK\a
_diffrn_radiation_wavelength 0.71073
_diffrn_reflns_av_R_equivalents 0.0451
_diffrn_reflns_av_sigmaI/netI 0.0514
_diffrn_reflns_limit_h_max 13
_diffrn_reflns_limit_h_min -11
_diffrn_reflns_limit_k_max 16
_diffrn_reflns_limit_k_min -15
_diffrn_reflns_limit_l_max 19
_diffrn_reflns_limit_l_min -21
_diffrn_reflns_number 9892
_diffrn_reflns_theta_full 22.98
_diffrn_reflns_theta_max 22.98
_diffrn_reflns_theta_min 5.17
_exptl_absorpt_coefficient_mu 0.264
_exptl_absorpt_correction_T_max 0.9251
_exptl_absorpt_correction_T_min 0.9251
_exptl_crystal_colour colourless
_exptl_crystal_density_diffrn 1.179
_exptl_crystal_density_method 'not measured'
_exptl_crystal_description prism
_exptl_crystal_F_000 1328
_exptl_crystal_size_max 0.3
_exptl_crystal_size_mid 0.3
_exptl_crystal_size_min 0.3
_refine_diff_density_max 0.354
_refine_diff_density_min -0.211
_refine_diff_density_rms 0.04
_refine_ls_extinction_method none
_refine_ls_goodness_of_fit_ref 1.118
_refine_ls_hydrogen_treatment riding
_refine_ls_matrix_type full
_refine_ls_number_parameters 361
_refine_ls_number_reflns 4566
_refine_ls_number_restraints 0
_refine_ls_restrained_S_all 1.118
_refine_ls_R_factor_all 0.0569
_refine_ls_R_factor_gt 0.0447
_refine_ls_shift/su_max 0
_refine_ls_shift/su_mean 0
_refine_ls_structure_factor_coef Fsqd
_refine_ls_weighting_details 'calc w=1/[\s^2^(Fo^2^)+(0.0347P)^2^+2.1748P] where P=(Fo^2^+2Fc^2^)/3'
_refine_ls_weighting_scheme calc
_refine_ls_wR_factor_gt 0.1057
_refine_ls_wR_factor_ref 0.1138
_reflns_number_gt 3780
_reflns_number_total 4566
_reflns_threshold_expression >2sigma(I)
_cod_data_source_file b300957m.txt
_cod_data_source_block lappert-9
_cod_original_sg_symbol_H-M P2(1)/n
_cod_database_code 7012771

loop_
_symmetry_equiv_pos_as_xyz
'x, y, z'
'-x+1/2, y+1/2, -z+1/2'
'-x, -y, -z'
'x-1/2, -y-1/2, z-1/2'

loop_
_atom_site_label
_atom_site_type_symbol
_atom_site_fract_x
_atom_site_fract_y
_atom_site_fract_z
_atom_site_U_iso_or_equiv
_atom_site_adp_type
_atom_site_occupancy
_atom_site_symmetry_multiplicity
_atom_site_calc_flag
_atom_site_refinement_flags
_atom_site_disorder_assembly
_atom_site_disorder_group
Al1 Al 0.34556(6) 0.33458(5) 0.06914(4) 0.0304(2) Uani 1 1 d . . .
Al2 Al 0.34065(6) 0.23887(5) 0.18241(4) 0.0322(2) Uani 1 1 d . . .
Cl1 Cl 0.30960(6) 0.46988(5) 0.04017(4) 0.0484(2) Uani 1 1 d . . .
Cl2 Cl 0.23616(6) 0.24246(5) 0.24982(4) 0.0469(2) Uani 1 1 d . . .
N1 N 0.38795(18) 0.24967(14) 0.01697(11) 0.0326(5) Uani 1 1 d . . .
N2 N 0.23455(17) 0.25343(14) 0.08907(11) 0.0323(5) Uani 1 1 d . . .
N3 N 0.43545(17) 0.33616(14) 0.16715(11) 0.0308(5) Uani 1 1 d . . .
N4 N 0.45821(18) 0.15977(14) 0.18988(11) 0.0343(5) Uani 1 1 d . . .
C1 C 0.3316(2) 0.16799(18) 0.01921(13) 0.0356(6) Uani 1 1 d . . .
C2 C 0.2453(2) 0.16884(18) 0.05427(13) 0.0345(6) Uani 1 1 d . . .
C3 C 0.1851(3) 0.09180(19) 0.06105(15) 0.0445(7) Uani 1 1 d . . .
H3 H 0.1287 0.0938 0.0857 0.053 Uiso 1 1 calc R . .
C4 C 0.2066(3) 0.0118(2) 0.03207(17) 0.0532(8) Uani 1 1 d . . .
H4 H 0.1639 -0.0408 0.0356 0.064 Uiso 1 1 calc R . .
C5 C 0.2906(3) 0.0094(2) -0.00184(17) 0.0563(9) Uani 1 1 d . . .
H5 H 0.3062 -0.0456 -0.0213 0.068 Uiso 1 1 calc R . .
C6 C 0.3530(3) 0.0856(2) -0.00832(15) 0.0457(7) Uani 1 1 d . . .
H6 H 0.411 0.0819 -0.0317 0.055 Uiso 1 1 calc R . .
C7 C 0.4840(2) 0.2537(2) -0.01455(14) 0.0407(7) Uani 1 1 d . . .
H7A H 0.5207 0.1936 -0.0103 0.049 Uiso 1 1 calc R . .
H7B H 0.5429 0.2962 0.0125 0.049 Uiso 1 1 calc R . .
C8 C 0.4536(3) 0.2821(2) -0.09016(15) 0.0483(8) Uani 1 1 d . . .
C9 C 0.5659(3) 0.2762(3) -0.11156(19) 0.0697(11) Uani 1 1 d . . .
H9A H 0.5947 0.2142 -0.1061 0.105 Uiso 1 1 calc R . .
H9B H 0.6244 0.3162 -0.0826 0.105 Uiso 1 1 calc R . .
H9C H 0.5503 0.2943 -0.1597 0.105 Uiso 1 1 calc R . .
C10 C 0.4082(3) 0.3786(2) -0.09878(18) 0.0608(9) Uani 1 1 d . . .
H10A H 0.3362 0.3822 -0.0852 0.091 Uiso 1 1 calc R . .
H10B H 0.3927 0.3968 -0.1469 0.091 Uiso 1 1 calc R . .
H10C H 0.4664 0.4188 -0.0697 0.091 Uiso 1 1 calc R . .
C11 C 0.3605(3) 0.2206(3) -0.13651(16) 0.0619(10) Uani 1 1 d . . .
H11A H 0.3882 0.1584 -0.1318 0.093 Uiso 1 1 calc R . .
H11B H 0.3453 0.2397 -0.1844 0.093 Uiso 1 1 calc R . .
H11C H 0.2887 0.2248 -0.1228 0.093 Uiso 1 1 calc R . .
C12 C 0.1135(2) 0.2848(2) 0.08529(14) 0.0375(7) Uani 1 1 d . . .
H12A H 0.1206 0.3436 0.109 0.045 Uiso 1 1 calc R . .
H12B H 0.0808 0.242 0.1122 0.045 Uiso 1 1 calc R . .
C13 C 0.0232(2) 0.2958(2) 0.01406(14) 0.0395(7) Uani 1 1 d . . .
C14 C 0.0776(2) 0.3207(2) -0.04262(15) 0.0481(8) Uani 1 1 d . . .
H14A H 0.1246 0.3752 -0.0295 0.072 Uiso 1 1 calc R . .
H14B H 0.0162 0.3317 -0.0853 0.072 Uiso 1 1 calc R . .
H14C H 0.1271 0.2713 -0.0495 0.072 Uiso 1 1 calc R . .
C15 C -0.0575(3) 0.3720(2) 0.02199(18) 0.0589(9) Uani 1 1 d . . .
H15A H -0.0123 0.4273 0.0353 0.088 Uiso 1 1 calc R . .
H15B H -0.0948 0.356 0.0575 0.088 Uiso 1 1 calc R . .
H15C H -0.1171 0.3815 -0.0217 0.088 Uiso 1 1 calc R . .
C16 C -0.0505(3) 0.2108(2) -0.00706(18) 0.0568(9) Uani 1 1 d . . .
H16A H -0.0856 0.1943 0.0293 0.085 Uiso 1 1 calc R . .
H16B H -0.0012 0.1614 -0.0143 0.085 Uiso 1 1 calc R . .
H16C H -0.1119 0.2222 -0.0497 0.085 Uiso 1 1 calc R . .
C17 C 0.5471(2) 0.29596(18) 0.16698(13) 0.0327(6) Uani 1 1 d . . .
C18 C 0.5547(2) 0.20203(18) 0.17727(13) 0.0345(6) Uani 1 1 d . . .
C19 C 0.6557(2) 0.1593(2) 0.17168(15) 0.0431(7) Uani 1 1 d . . .
H19 H 0.6643 0.0963 0.1786 0.052 Uiso 1 1 calc R . .
C20 C 0.7427(3) 0.2082(2) 0.15624(16) 0.0490(8) Uani 1 1 d . . .
H20 H 0.8105 0.1781 0.1527 0.059 Uiso 1 1 calc R . .
C21 C 0.7334(2) 0.2997(2) 0.14591(15) 0.0471(8) Uani 1 1 d . . .
H21 H 0.7946 0.3324 0.1359 0.057 Uiso 1 1 calc R . .
C22 C 0.6339(2) 0.3438(2) 0.15026(14) 0.0391(7) Uani 1 1 d . . .
H22 H 0.6254 0.4066 0.1418 0.047 Uiso 1 1 calc R . .
C23 C 0.4410(2) 0.42529(18) 0.20327(13) 0.0360(6) Uani 1 1 d . . .
H23A H 0.3604 0.443 0.2007 0.043 Uiso 1 1 calc R . .
H23B H 0.4709 0.4703 0.1766 0.043 Uiso 1 1 calc R . .
C24 C 0.5144(2) 0.4336(2) 0.27952(14) 0.0414(7) Uani 1 1 d . . .
C25 C 0.6409(3) 0.4583(2) 0.28644(16) 0.0546(8) Uani 1 1 d . . .
H25A H 0.6779 0.4095 0.268 0.082 Uiso 1 1 calc R . .
H25B H 0.6823 0.4675 0.335 0.082 Uiso 1 1 calc R . .
H25C H 0.6434 0.5137 0.2608 0.082 Uiso 1 1 calc R . .
C26 C 0.5162(4) 0.3487(3) 0.32083(18) 0.0752(12) Uani 1 1 d . . .
H26A H 0.5504 0.2996 0.3008 0.113 Uiso 1 1 calc R . .
H26B H 0.4367 0.3326 0.3201 0.113 Uiso 1 1 calc R . .
H26C H 0.5628 0.3587 0.3684 0.113 Uiso 1 1 calc R . .
C27 C 0.4622(3) 0.5114(3) 0.3088(2) 0.0881(15) Uani 1 1 d . . .
H27A H 0.4618 0.5653 0.281 0.132 Uiso 1 1 calc R . .
H27B H 0.5088 0.5228 0.3561 0.132 Uiso 1 1 calc R . .
H27C H 0.3825 0.4965 0.3082 0.132 Uiso 1 1 calc R . .
C28 C 0.4538(2) 0.06119(18) 0.19237(14) 0.0394(7) Uani 1 1 d . . .
H28A H 0.5052 0.037 0.1662 0.047 Uiso 1 1 calc R . .
H28B H 0.3736 0.042 0.1682 0.047 Uiso 1 1 calc R . .
C29 C 0.4886(2) 0.01701(19) 0.26405(14) 0.0392(7) Uani 1 1 d . . .
C30 C 0.6096(2) 0.0455(2) 0.30701(16) 0.0470(7) Uani 1 1 d . . .
H30A H 0.6111 0.1106 0.3143 0.07 Uiso 1 1 calc R . .
H30B H 0.6667 0.0294 0.2828 0.07 Uiso 1 1 calc R . .
H30C H 0.6288 0.0146 0.3515 0.07 Uiso 1 1 calc R . .
C31 C 0.4852(3) -0.0847(2) 0.25283(18) 0.0586(9) Uani 1 1 d . . .
H31A H 0.5419 -0.1014 0.2285 0.088 Uiso 1 1 calc R . .
H31B H 0.4073 -0.1026 0.2255 0.088 Uiso 1 1 calc R . .
H31C H 0.5044 -0.1154 0.2973 0.088 Uiso 1 1 calc R . .
C32 C 0.3996(3) 0.0412(2) 0.30248(16) 0.0502(8) Uani 1 1 d . . .
H32A H 0.4007 0.1063 0.3101 0.075 Uiso 1 1 calc R . .
H32B H 0.4194 0.01 0.3468 0.075 Uiso 1 1 calc R . .
H32C H 0.3219 0.0228 0.2751 0.075 Uiso 1 1 calc R . .

loop_
_atom_site_aniso_label
_atom_site_aniso_U_11
_atom_site_aniso_U_22
_atom_site_aniso_U_33
_atom_site_aniso_U_23
_atom_site_aniso_U_13
_atom_site_aniso_U_12
Al1 0.0307(4) 0.0286(4) 0.0343(4) 0.0007(3) 0.0131(3) -0.0027(3)
Al2 0.0334(4) 0.0307(4) 0.0358(4) 0.0011(4) 0.0154(3) -0.0024(3)
Cl1 0.0549(5) 0.0314(4) 0.0523(5) 0.0039(3) 0.0047(3) -0.0007(3)
Cl2 0.0465(4) 0.0559(5) 0.0468(4) 0.0064(4) 0.0268(3) 0.0064(3)
N1 0.0309(11) 0.0347(13) 0.0353(12) -0.0002(10) 0.0147(9) -0.0026(10)
N2 0.0300(11) 0.0311(12) 0.0387(12) -0.0015(10) 0.0145(9) -0.0041(9)
N3 0.0307(11) 0.0283(12) 0.0361(12) -0.0023(10) 0.0137(9) -0.0015(9)
N4 0.0370(12) 0.0301(12) 0.0388(13) 0.0040(10) 0.0155(10) -0.0009(10)
C1 0.0395(15) 0.0328(16) 0.0337(14) 0.0006(12) 0.0089(12) 0.0011(12)
C2 0.0358(15) 0.0309(15) 0.0364(15) -0.0027(12) 0.0096(12) -0.0039(12)
C3 0.0483(17) 0.0400(18) 0.0444(17) 0.0008(14) 0.0120(13) -0.0112(14)
C4 0.066(2) 0.0326(17) 0.059(2) -0.0043(15) 0.0140(17) -0.0148(15)
C5 0.075(2) 0.0327(17) 0.057(2) -0.0071(15) 0.0110(18) -0.0002(16)
C6 0.0512(18) 0.0418(18) 0.0460(17) -0.0077(14) 0.0166(14) 0.0019(14)
C7 0.0313(15) 0.0524(18) 0.0409(16) -0.0087(14) 0.0145(12) -0.0038(13)
C8 0.0441(17) 0.064(2) 0.0434(17) -0.0054(15) 0.0233(14) -0.0135(15)
C9 0.059(2) 0.101(3) 0.064(2) -0.014(2) 0.0415(18) -0.016(2)
C10 0.065(2) 0.070(2) 0.0522(19) 0.0104(18) 0.0243(16) -0.0084(18)
C11 0.063(2) 0.086(3) 0.0383(17) -0.0055(17) 0.0167(16) -0.0212(19)
C12 0.0330(15) 0.0417(16) 0.0417(16) -0.0022(13) 0.0167(12) -0.0027(12)
C13 0.0327(15) 0.0435(17) 0.0431(16) -0.0017(13) 0.0119(12) -0.0031(13)
C14 0.0393(16) 0.064(2) 0.0402(16) 0.0021(15) 0.0099(13) -0.0040(15)
C15 0.0496(19) 0.066(2) 0.059(2) -0.0018(18) 0.0134(16) 0.0123(16)
C16 0.0457(18) 0.058(2) 0.061(2) 0.0002(17) 0.0058(15) -0.0157(16)
C17 0.0309(14) 0.0366(16) 0.0324(14) 0.0012(12) 0.0120(11) 0.0001(12)
C18 0.0351(15) 0.0384(16) 0.0321(14) 0.0030(12) 0.0130(11) 0.0008(12)
C19 0.0428(17) 0.0433(17) 0.0484(17) 0.0046(14) 0.0212(14) 0.0067(14)
C20 0.0372(16) 0.063(2) 0.0530(18) 0.0028(16) 0.0233(14) 0.0089(15)
C21 0.0353(16) 0.061(2) 0.0500(18) -0.0025(16) 0.0205(13) -0.0071(14)
C22 0.0371(15) 0.0417(17) 0.0400(15) -0.0025(13) 0.0132(12) -0.0090(13)
C23 0.0382(15) 0.0339(15) 0.0375(15) -0.0046(12) 0.0132(12) -0.0016(12)
C24 0.0436(16) 0.0446(17) 0.0372(15) -0.0066(13) 0.0137(13) -0.0055(13)
C25 0.0451(18) 0.066(2) 0.0464(18) -0.0067(16) 0.0033(14) -0.0066(16)
C26 0.095(3) 0.080(3) 0.0445(19) 0.0042(19) 0.0106(19) -0.032(2)
C27 0.061(2) 0.122(4) 0.070(2) -0.053(3) -0.0002(19) 0.025(2)
C28 0.0424(16) 0.0307(15) 0.0442(16) 0.0000(13) 0.0107(13) -0.0018(12)
C29 0.0399(16) 0.0347(16) 0.0424(16) 0.0064(13) 0.0106(13) 0.0005(12)
C30 0.0437(17) 0.0495(19) 0.0470(17) 0.0053(15) 0.0117(14) 0.0027(14)
C31 0.074(2) 0.0361(18) 0.062(2) 0.0097(16) 0.0130(17) -0.0012(16)
C32 0.0442(17) 0.056(2) 0.0513(18) 0.0119(16) 0.0156(14) 0.0001(15)

loop_
_atom_type_symbol
_atom_type_description
_atom_type_scat_dispersion_real
_atom_type_scat_dispersion_imag
_atom_type_scat_source
C C 0.0033 0.0016 'International Tables Vol C Tables 4.2.6.8 and 6.1.1.4'
H H 0 0 'International Tables Vol C Tables 4.2.6.8 and 6.1.1.4'
Al Al 0.0645 0.0514 'International Tables Vol C Tables 4.2.6.8 and 6.1.1.4'
N N 0.0061 0.0033 'International Tables Vol C Tables 4.2.6.8 and 6.1.1.4'
Cl Cl 0.1484 0.1585 'International Tables Vol C Tables 4.2.6.8 and 6.1.1.4'

loop_
_geom_angle_atom_site_label_1
_geom_angle_atom_site_label_2
_geom_angle_atom_site_label_3
_geom_angle
_geom_angle_site_symmetry_1
_geom_angle_site_symmetry_3
_geom_angle_publ_flag
N1 Al1 N2 90.71(10) . . ?
N1 Al1 N3 115.69(10) . . ?
N2 Al1 N3 90.47(9) . . ?
N1 Al1 Cl1 124.87(8) . . ?
N2 Al1 Cl1 123.95(8) . . ?
N3 Al1 Cl1 106.25(7) . . ?
N1 Al1 Al2 101.96(8) . . ?
N2 Al1 Al2 46.47(7) . . ?
N3 Al1 Al2 44.87(6) . . ?
Cl1 Al1 Al2 133.16(4) . . ?
N4 Al2 N3 91.10(9) . . ?
N4 Al2 N2 115.28(10) . . ?
N3 Al2 N2 90.74(9) . . ?
N4 Al2 Cl2 123.83(8) . . ?
N3 Al2 Cl2 125.20(7) . . ?
N2 Al2 Cl2 106.32(7) . . ?
N4 Al2 Al1 101.95(7) . . ?
N3 Al2 Al1 46.59(7) . . ?
N2 Al2 Al1 45.01(6) . . ?
Cl2 Al2 Al1 134.21(4) . . ?
C1 N1 C7 119.8(2) . . ?
C1 N1 Al1 111.58(17) . . ?
C7 N1 Al1 127.68(18) . . ?
C2 N2 C12 117.2(2) . . ?
C2 N2 Al1 105.98(15) . . ?
C12 N2 Al1 120.69(17) . . ?
C2 N2 Al2 104.35(15) . . ?
C12 N2 Al2 115.66(16) . . ?
Al1 N2 Al2 88.52(9) . . ?
C17 N3 C23 116.41(19) . . ?
C17 N3 Al2 106.09(16) . . ?
C23 N3 Al2 122.03(16) . . ?
C17 N3 Al1 103.32(15) . . ?
C23 N3 Al1 115.89(16) . . ?
Al2 N3 Al1 88.53(9) . . ?
C18 N4 C28 119.5(2) . . ?
C18 N4 Al2 110.98(17) . . ?
C28 N4 Al2 128.07(18) . . ?
N1 C1 C6 127.0(3) . . ?
N1 C1 C2 116.1(2) . . ?
C6 C1 C2 116.9(3) . . ?
C3 C2 C1 121.4(3) . . ?
C3 C2 N2 122.9(2) . . ?
C1 C2 N2 115.3(2) . . ?
C2 C3 C4 120.3(3) . . ?
C5 C4 C3 119.2(3) . . ?
C4 C5 C6 121.4(3) . . ?
C5 C6 C1 120.8(3) . . ?
N1 C7 C8 117.0(2) . . ?
C10 C8 C9 109.6(3) . . ?
C10 C8 C7 110.4(3) . . ?
C9 C8 C7 106.9(3) . . ?
C10 C8 C11 108.3(3) . . ?
C9 C8 C11 109.7(3) . . ?
C7 C8 C11 112.0(3) . . ?
N2 C12 C13 119.3(2) . . ?
C14 C13 C15 108.7(3) . . ?
C14 C13 C16 109.1(3) . . ?
C15 C13 C16 107.9(2) . . ?
C14 C13 C12 113.2(2) . . ?
C15 C13 C12 106.0(2) . . ?
C16 C13 C12 111.7(2) . . ?
C22 C17 C18 121.7(2) . . ?
C22 C17 N3 122.9(2) . . ?
C18 C17 N3 115.0(2) . . ?
C19 C18 N4 126.1(3) . . ?
C19 C18 C17 117.2(2) . . ?
N4 C18 C17 116.6(2) . . ?
C20 C19 C18 120.5(3) . . ?
C21 C20 C19 121.4(3) . . ?
C20 C21 C22 119.4(3) . . ?
C17 C22 C21 119.7(3) . . ?
N3 C23 C24 119.3(2) . . ?
C26 C24 C27 111.3(3) . . ?
C26 C24 C25 107.0(3) . . ?
C27 C24 C25 106.9(3) . . ?
C26 C24 C23 113.7(2) . . ?
C27 C24 C23 105.7(2) . . ?
C25 C24 C23 112.2(2) . . ?
N4 C28 C29 117.1(2) . . ?
C30 C29 C31 109.9(2) . . ?
C30 C29 C32 109.4(2) . . ?
C31 C29 C32 108.4(3) . . ?
C30 C29 C28 112.3(2) . . ?
C31 C29 C28 107.0(2) . . ?
C32 C29 C28 109.8(2) . . ?

loop_
_geom_bond_atom_site_label_1
_geom_bond_atom_site_label_2
_geom_bond_distance
_geom_bond_site_symmetry_2
_geom_bond_publ_flag
Al1 N1 1.812(2) . ?
Al1 N2 1.925(2) . ?
Al1 N3 1.977(2) . ?
Al1 Cl1 2.1069(10) . ?
Al1 Al2 2.7208(11) . ?
Al2 N4 1.811(2) . ?
Al2 N3 1.920(2) . ?
Al2 N2 1.973(2) . ?
Al2 Cl2 2.1047(10) . ?
N1 C1 1.398(3) . ?
N1 C7 1.471(3) . ?
N2 C2 1.467(3) . ?
N2 C12 1.507(3) . ?
N3 C17 1.470(3) . ?
N3 C23 1.508(3) . ?
N4 C18 1.405(3) . ?
N4 C28 1.469(3) . ?
C1 C6 1.401(4) . ?
C1 C2 1.415(4) . ?
C2 C3 1.383(4) . ?
C3 C4 1.384(4) . ?
C4 C5 1.374(5) . ?
C5 C6 1.385(4) . ?
C7 C8 1.534(4) . ?
C8 C10 1.529(5) . ?
C8 C9 1.532(4) . ?
C8 C11 1.541(4) . ?
C12 C13 1.551(4) . ?
C13 C14 1.522(4) . ?
C13 C15 1.530(4) . ?
C13 C16 1.533(4) . ?
C17 C22 1.381(4) . ?
C17 C18 1.412(4) . ?
C18 C19 1.402(4) . ?
C19 C20 1.381(4) . ?
C20 C21 1.376(4) . ?
C21 C22 1.388(4) . ?
C23 C24 1.554(4) . ?
C24 C26 1.513(5) . ?
C24 C27 1.516(4) . ?
C24 C25 1.530(4) . ?
C28 C29 1.543(4) . ?
C29 C30 1.527(4) . ?
C29 C31 1.529(4) . ?
C29 C32 1.535(4) . ?
